data_4072434
loop_
_publ_author_name
'Rubina, Marina'
'Sherrill, William M.'
'Rubin, Michael'

_publ_contact_author
; 
   Prof. Michael A. Rubin 
   Department of Chemistry -- University of Kansas
   Malott Hall
   1251 Wescoe Hall Dr, Rm 2010 
   Lawrence, KS  66045-7582  USA 
;
_publ_section_title
;
 Dramatic Stereo- and Enantiodivergency in the Intermolecular Asymmetric
 Heck Reaction Catalyzed by Palladium Complexes with Cyclopropane-Based
 PHOX Ligands
;
_journal_issue 24
_journal_name_full Organometallics
_journal_page_first 6393
_journal_paper_doi 10.1021/om801051d
_journal_volume 27
_journal_year 2008
_chemical_formula_sum 'C21 H32 Cl2 N O P Pd'
_chemical_formula_weight 522.75
_chemical_name_systematic
; 
 ? 
;
_space_group_IT_number 4
_symmetry_cell_setting monoclinic
_symmetry_space_group_name_Hall 'P 2yb'
_symmetry_space_group_name_H-M 'P 1 21 1'
_atom_sites_solution_hydrogens geom
_atom_sites_solution_primary direct
_atom_sites_solution_secondary difmap
_audit_creation_method SHELXL-97
_cell_angle_alpha 90.00
_cell_angle_beta 104.2960(10)
_cell_angle_gamma 90.00
_cell_formula_units_Z 2
_cell_length_a 7.2466(4)
_cell_length_b 19.5763(10)
_cell_length_c 7.9997(4)
_cell_measurement_reflns_used 8994
_cell_measurement_temperature 100(2)
_cell_measurement_theta_max 30.51
_cell_measurement_theta_min 2.63
_cell_volume 1099.71(10)
_computing_cell_refinement 'Bruker SAINT'
_computing_data_collection 'Bruker SMART'
_computing_data_reduction 'Bruker SAINT'
_computing_molecular_graphics 'Bruker SHELXTL'
_computing_publication_material 'Bruker SHELXTL'
_computing_structure_refinement 'Bruker SHELXTL'
_computing_structure_solution 'Bruker SHELXTL'
_diffrn_ambient_temperature 100(2)
_diffrn_measured_fraction_theta_full 0.984
_diffrn_measured_fraction_theta_max 0.984
_diffrn_measurement_device_type 'Bruker SMART APEX CCD area detector'
_diffrn_measurement_method 'phi and omega scans'
_diffrn_radiation_monochromator graphite
_diffrn_radiation_source 'fine-focus sealed tube'
_diffrn_radiation_type MoK\a
_diffrn_radiation_wavelength 0.71073
_diffrn_reflns_av_R_equivalents 0.0358
_diffrn_reflns_av_sigmaI/netI 0.0430
_diffrn_reflns_limit_h_max 10
_diffrn_reflns_limit_h_min -10
_diffrn_reflns_limit_k_max 27
_diffrn_reflns_limit_k_min -27
_diffrn_reflns_limit_l_max 11
_diffrn_reflns_limit_l_min -11
_diffrn_reflns_number 13156
_diffrn_reflns_theta_full 30.51
_diffrn_reflns_theta_max 30.51
_diffrn_reflns_theta_min 2.63
_diffrn_standards_decay_% 0.00
_exptl_absorpt_coefficient_mu 1.171
_exptl_absorpt_correction_T_max 1.000
_exptl_absorpt_correction_T_min 0.803
_exptl_absorpt_correction_type multi-scan
_exptl_crystal_colour Yellow
_exptl_crystal_density_diffrn 1.579
_exptl_crystal_density_method 'not measured'
_exptl_crystal_description Plate
_exptl_crystal_F_000 536
_exptl_crystal_size_max 0.36
_exptl_crystal_size_mid 0.24
_exptl_crystal_size_min 0.10
_refine_diff_density_max 1.327
_refine_diff_density_min -0.403
_refine_diff_density_rms 0.081
_refine_ls_abs_structure_details 'Flack H D (1983), Acta Cryst. A39, 876-881'
_refine_ls_abs_structure_Flack -0.027(16)
_refine_ls_extinction_method none
_refine_ls_goodness_of_fit_ref 1.011
_refine_ls_hydrogen_treatment noref
_refine_ls_matrix_type full
_refine_ls_number_parameters 251
_refine_ls_number_reflns 6415
_refine_ls_number_restraints 1
_refine_ls_restrained_S_all 1.011
_refine_ls_R_factor_all 0.0254
_refine_ls_R_factor_gt 0.0246
_refine_ls_shift/su_max 0.000
_refine_ls_shift/su_mean 0.000
_refine_ls_structure_factor_coef Fsqd
_refine_ls_weighting_details 'calc w=1/[\s^2^(Fo^2^)+(0.0273P)^2^+0.0000P] where P=(Fo^2^+2Fc^2^)/3'
_refine_ls_weighting_scheme calc
_refine_ls_wR_factor_gt 0.0573
_refine_ls_wR_factor_ref 0.0576
_reflns_number_gt 6226
_reflns_number_total 6415
_reflns_threshold_expression >2sigma(I)
_cod_data_source_file om801051d_si_002.cif
_cod_data_source_block k13f_(L1)PdCl2
_cod_depositor_comments
;
The following automatic conversions were performed:

'_symmetry_cell_setting' value 'Monoclinic' changed to 'monoclinic'
according to /home/saulius/struct/CIF-dictionaries/cif_core.dic
dictionary named 'cif_core.dic' version 2.4.1 from 2010-06-29.

Automatic conversion script
Id: cif_fix_values 1715 2011-07-08 13:25:40Z adriana 
;
_cod_original_sg_symbol_H-M P2(1)
_cod_database_code 4072434

loop_
_symmetry_equiv_pos_as_xyz
'x, y, z'
'-x, y+1/2, -z'

loop_
_atom_site_label
_atom_site_type_symbol
_atom_site_fract_x
_atom_site_fract_y
_atom_site_fract_z
_atom_site_U_iso_or_equiv
_atom_site_adp_type
_atom_site_occupancy
_atom_site_symmetry_multiplicity
_atom_site_calc_flag
_atom_site_refinement_flags
Pd Pd 0.40103(2) 0.115322(8) 0.117669(19) 0.01202(4) Uani 1 1 d .
Cl1 Cl 0.63188(8) 0.15605(3) 0.36164(7) 0.01876(11) Uani 1 1 d .
Cl2 Cl 0.56928(8) 0.01529(3) 0.14491(8) 0.01884(11) Uani 1 1 d .
P P 0.17835(8) 0.07238(3) -0.10953(7) 0.01225(11) Uani 1 1 d .
O O 0.1350(2) 0.29988(8) -0.0743(2) 0.0157(3) Uani 1 1 d .
N N 0.2856(3) 0.21153(10) 0.0772(2) 0.0137(4) Uani 1 1 d .
C1 C -0.0389(3) 0.12151(14) -0.1391(3) 0.0136(4) Uani 1 1 d .
H1 H -0.1437 0.1056 -0.2376 0.016 Uiso 1 1 calc R
C2 C -0.1063(3) 0.14550(11) 0.0147(3) 0.0164(4) Uani 1 1 d .
H2A H -0.0209 0.1380 0.1305 0.020 Uiso 1 1 calc R
H2B H -0.2438 0.1415 0.0091 0.020 Uiso 1 1 calc R
C3 C -0.0463(3) 0.19770(11) -0.1010(3) 0.0143(4) Uani 1 1 d .
C4 C 0.1333(3) 0.23377(11) -0.0293(3) 0.0139(4) Uani 1 1 d .
C5 C 0.3325(3) 0.32184(12) -0.0088(3) 0.0166(4) Uani 1 1 d .
H5A H 0.3400 0.3700 0.0299 0.020 Uiso 1 1 calc R
H5B H 0.4063 0.3163 -0.0969 0.020 Uiso 1 1 calc R
C6 C 0.4024(3) 0.27319(11) 0.1427(3) 0.0149(4) Uani 1 1 d .
H6 H 0.5415 0.2635 0.1616 0.018 Uiso 1 1 calc R
C7 C 0.3568(3) 0.30111(11) 0.3053(3) 0.0161(4) Uani 1 1 d .
C8 C 0.1825(4) 0.29164(12) 0.3425(3) 0.0191(5) Uani 1 1 d .
H8 H 0.0930 0.2607 0.2756 0.023 Uiso 1 1 calc R
C9 C 0.1369(4) 0.32748(13) 0.4784(3) 0.0221(5) Uani 1 1 d .
H9 H 0.0168 0.3205 0.5035 0.027 Uiso 1 1 calc R
C10 C 0.2649(4) 0.37268(13) 0.5759(3) 0.0242(5) Uani 1 1 d .
H10 H 0.2313 0.3983 0.6648 0.029 Uiso 1 1 calc R
C11 C 0.4426(4) 0.38051(14) 0.5436(3) 0.0271(6) Uani 1 1 d .
H11 H 0.5330 0.4104 0.6137 0.033 Uiso 1 1 calc R
C12 C 0.4900(4) 0.34510(13) 0.4097(3) 0.0205(5) Uani 1 1 d .
H12 H 0.6126 0.3506 0.3887 0.025 Uiso 1 1 calc R
C13 C -0.2000(3) 0.23923(12) -0.2217(3) 0.0194(5) Uani 1 1 d .
H13A H -0.2288 0.2799 -0.1613 0.029 Uiso 1 1 calc R
H13B H -0.3152 0.2114 -0.2594 0.029 Uiso 1 1 calc R
H13C H -0.1551 0.2533 -0.3225 0.029 Uiso 1 1 calc R
C14 C 0.0898(3) -0.01667(12) -0.0801(3) 0.0160(5) Uani 1 1 d .
C15 C 0.0883(3) -0.02512(13) 0.1107(3) 0.0193(5) Uani 1 1 d .
H15A H 0.0484 -0.0717 0.1303 0.029 Uiso 1 1 calc R
H15B H -0.0008 0.0077 0.1400 0.029 Uiso 1 1 calc R
H15C H 0.2165 -0.0168 0.1834 0.029 Uiso 1 1 calc R
C16 C 0.2146(4) -0.07237(13) -0.1309(3) 0.0210(5) Uani 1 1 d .
H16A H 0.1768 -0.1171 -0.0955 0.032 Uiso 1 1 calc R
H16B H 0.3485 -0.0637 -0.0735 0.032 Uiso 1 1 calc R
H16C H 0.1983 -0.0718 -0.2562 0.032 Uiso 1 1 calc R
C17 C -0.1158(3) -0.02586(13) -0.1881(3) 0.0197(5) Uani 1 1 d .
H17A H -0.1511 -0.0742 -0.1893 0.029 Uiso 1 1 calc R
H17B H -0.1251 -0.0104 -0.3064 0.029 Uiso 1 1 calc R
H17C H -0.2021 0.0012 -0.1375 0.029 Uiso 1 1 calc R
C18 C 0.2472(3) 0.08315(13) -0.3190(3) 0.0150(5) Uani 1 1 d .
C19 C 0.2609(4) 0.16017(14) -0.3504(3) 0.0218(5) Uani 1 1 d .
H19A H 0.3160 0.1676 -0.4491 0.033 Uiso 1 1 calc R
H19B H 0.3419 0.1817 -0.2476 0.033 Uiso 1 1 calc R
H19C H 0.1333 0.1804 -0.3747 0.033 Uiso 1 1 calc R
C20 C 0.1014(4) 0.05281(14) -0.4744(3) 0.0228(5) Uani 1 1 d .
H20A H 0.1407 0.0629 -0.5805 0.034 Uiso 1 1 calc R
H20B H -0.0241 0.0730 -0.4814 0.034 Uiso 1 1 calc R
H20C H 0.0946 0.0032 -0.4603 0.034 Uiso 1 1 calc R
C21 C 0.4424(3) 0.05169(13) -0.3071(3) 0.0193(5) Uani 1 1 d .
H21A H 0.4846 0.0632 -0.4110 0.029 Uiso 1 1 calc R
H21B H 0.4343 0.0019 -0.2973 0.029 Uiso 1 1 calc R
H21C H 0.5339 0.0697 -0.2053 0.029 Uiso 1 1 calc R

loop_
_atom_site_aniso_label
_atom_site_aniso_U_11
_atom_site_aniso_U_22
_atom_site_aniso_U_33
_atom_site_aniso_U_23
_atom_site_aniso_U_13
_atom_site_aniso_U_12
Pd 0.01365(7) 0.01154(7) 0.01049(6) 0.00065(6) 0.00223(5) 0.00056(7)
Cl1 0.0192(3) 0.0204(3) 0.0139(2) -0.0014(2) -0.0010(2) 0.0008(2)
Cl2 0.0196(3) 0.0143(2) 0.0216(3) 0.0025(2) 0.0030(2) 0.0037(2)
P 0.0140(3) 0.0109(3) 0.0117(3) -0.0007(2) 0.0030(2) 0.0006(2)
O 0.0180(8) 0.0125(7) 0.0156(8) 0.0019(6) 0.0019(6) -0.0005(6)
N 0.0158(9) 0.0108(9) 0.0135(9) -0.0020(7) 0.0020(7) -0.0026(7)
C1 0.0146(8) 0.0125(10) 0.0137(8) -0.0028(9) 0.0032(7) 0.0006(9)
C2 0.0181(11) 0.0130(10) 0.0190(11) -0.0002(9) 0.0063(9) -0.0009(8)
C3 0.0162(10) 0.0118(10) 0.0143(10) -0.0003(8) 0.0027(8) 0.0010(8)
C4 0.0181(11) 0.0113(10) 0.0134(11) -0.0018(8) 0.0059(9) 0.0002(8)
C5 0.0171(10) 0.0168(11) 0.0156(10) 0.0011(9) 0.0033(8) -0.0029(8)
C6 0.0168(10) 0.0109(10) 0.0166(11) -0.0007(8) 0.0034(8) -0.0025(8)
C7 0.0234(11) 0.0105(10) 0.0123(10) 0.0018(8) 0.0004(8) 0.0006(8)
C8 0.0270(12) 0.0147(10) 0.0149(11) 0.0011(9) 0.0040(9) -0.0004(9)
C9 0.0339(13) 0.0179(11) 0.0165(11) 0.0037(9) 0.0100(10) 0.0040(10)
C10 0.0433(16) 0.0178(12) 0.0116(11) 0.0017(9) 0.0069(10) 0.0052(11)
C11 0.0419(16) 0.0191(12) 0.0144(12) -0.0028(10) -0.0045(11) -0.0040(11)
C12 0.0262(13) 0.0180(12) 0.0157(11) -0.0007(9) 0.0022(10) -0.0031(10)
C13 0.0190(11) 0.0155(11) 0.0213(12) 0.0001(9) 0.0007(9) 0.0026(9)
C14 0.0177(11) 0.0128(11) 0.0186(11) -0.0006(9) 0.0068(9) -0.0001(8)
C15 0.0236(12) 0.0163(11) 0.0188(11) 0.0020(9) 0.0066(9) -0.0026(9)
C16 0.0246(12) 0.0130(11) 0.0249(12) -0.0024(9) 0.0050(10) 0.0046(9)
C17 0.0211(11) 0.0137(11) 0.0236(12) -0.0040(9) 0.0044(10) -0.0021(9)
C18 0.0154(11) 0.0173(11) 0.0132(10) 0.0015(9) 0.0050(9) 0.0019(8)
C19 0.0302(14) 0.0186(12) 0.0192(12) 0.0047(10) 0.0115(10) 0.0046(10)
C20 0.0261(12) 0.0293(13) 0.0128(10) -0.0043(10) 0.0047(9) 0.0024(10)
C21 0.0201(11) 0.0210(11) 0.0179(11) 0.0002(9) 0.0071(9) 0.0024(9)

loop_
_atom_type_symbol
_atom_type_description
_atom_type_scat_dispersion_real
_atom_type_scat_dispersion_imag
_atom_type_scat_source
C C 0.0033 0.0016 'International Tables Vol C Tables 4.2.6.8 and 6.1.1.4'
H H 0.0000 0.0000 'International Tables Vol C Tables 4.2.6.8 and 6.1.1.4'
N N 0.0061 0.0033 'International Tables Vol C Tables 4.2.6.8 and 6.1.1.4'
O O 0.0106 0.0060 'International Tables Vol C Tables 4.2.6.8 and 6.1.1.4'
P P 0.1023 0.0942 'International Tables Vol C Tables 4.2.6.8 and 6.1.1.4'
Cl Cl 0.1484 0.1585 'International Tables Vol C Tables 4.2.6.8 and 6.1.1.4'
Pd Pd -0.9988 1.0072 'International Tables Vol C Tables 4.2.6.8 and 6.1.1.4'

loop_
_geom_angle_atom_site_label_1
_geom_angle_atom_site_label_2
_geom_angle_atom_site_label_3
_geom_angle
N Pd P 91.84(5)
N Pd Cl2 170.53(5)
P Pd Cl2 90.92(2)
N Pd Cl1 89.91(5)
P Pd Cl1 177.60(2)
Cl2 Pd Cl1 87.61(2)
C1 P C18 103.80(10)
C1 P C14 101.25(11)
C18 P C14 112.84(11)
C1 P Pd 109.31(8)
C18 P Pd 112.34(8)
C14 P Pd 115.90(8)
C4 O C5 105.07(17)
C4 N C6 106.08(18)
C4 N Pd 131.39(16)
C6 N Pd 120.84(14)
C2 C1 C3 59.86(15)
C2 C1 P 120.41(15)
C3 C1 P 124.46(16)
C1 C2 C3 60.72(16)
C4 C3 C2 116.57(19)
C4 C3 C13 115.6(2)
C2 C3 C13 118.33(19)
C4 C3 C1 118.49(19)
C2 C3 C1 59.42(14)
C13 C3 C1 116.95(19)
N C4 O 116.0(2)
N C4 C3 128.8(2)
O C4 C3 115.1(2)
O C5 C6 101.81(17)
N C6 C7 111.50(18)
N C6 C5 100.25(17)
C7 C6 C5 110.81(19)
C8 C7 C12 119.1(2)
C8 C7 C6 122.7(2)
C12 C7 C6 117.8(2)
C7 C8 C9 120.3(2)
C10 C9 C8 120.5(2)
C9 C10 C11 119.6(2)
C10 C11 C12 120.5(3)
C11 C12 C7 120.0(3)
C16 C14 C17 108.7(2)
C16 C14 C15 109.6(2)
C17 C14 C15 107.58(19)
C16 C14 P 112.43(17)
C17 C14 P 110.44(17)
C15 C14 P 107.97(16)
C21 C18 C19 108.1(2)
C21 C18 C20 109.6(2)
C19 C18 C20 107.8(2)
C21 C18 P 110.28(17)
C19 C18 P 107.40(16)
C20 C18 P 113.44(17)

loop_
_geom_bond_atom_site_label_1
_geom_bond_atom_site_label_2
_geom_bond_distance
Pd N 2.0538(19)
Pd P 2.2728(6)
Pd Cl2 2.2885(6)
Pd Cl1 2.3730(6)
P C1 1.810(2)
P C18 1.874(2)
P C14 1.892(3)
O C4 1.344(3)
O C5 1.462(3)
N C4 1.292(3)
N C6 1.493(3)
C1 C2 1.506(3)
C1 C3 1.526(3)
C2 C3 1.513(3)
C3 C4 1.467(3)
C3 C13 1.518(3)
C5 C6 1.526(3)
C6 C7 1.521(3)
C7 C8 1.380(3)
C7 C12 1.404(3)
C8 C9 1.400(3)
C9 C10 1.376(4)
C10 C11 1.383(4)
C11 C12 1.389(4)
C14 C16 1.534(3)
C14 C17 1.537(3)
C14 C15 1.538(3)
C18 C21 1.524(3)
C18 C19 1.536(3)
C18 C20 1.538(3)

loop_
_geom_torsion_atom_site_label_1
_geom_torsion_atom_site_label_2
_geom_torsion_atom_site_label_3
_geom_torsion_atom_site_label_4
_geom_torsion
N Pd P C1 -28.89(10)
Cl2 Pd P C1 160.17(8)
Cl1 Pd P C1 108.0(5)
N Pd P C18 85.77(10)
Cl2 Pd P C18 -85.17(9)
Cl1 Pd P C18 -137.3(5)
N Pd P C14 -142.47(10)
Cl2 Pd P C14 46.59(8)
Cl1 Pd P C14 -5.6(6)
P Pd N C4 5.6(2)
Cl2 Pd N C4 112.4(3)
Cl1 Pd N C4 -172.8(2)
P Pd N C6 -157.38(15)
Cl2 Pd N C6 -50.5(4)
Cl1 Pd N C6 24.26(15)
C18 P C1 C2 -159.73(19)
C14 P C1 C2 83.1(2)
Pd P C1 C2 -39.7(2)
C18 P C1 C3 -87.40(19)
C14 P C1 C3 155.45(18)
Pd P C1 C3 32.65(19)
P C1 C2 C3 114.7(2)
C1 C2 C3 C4 -108.9(2)
C1 C2 C3 C13 106.2(2)
C2 C1 C3 C4 105.7(2)
P C1 C3 C4 -2.5(3)
P C1 C3 C2 -108.15(19)
C2 C1 C3 C13 -108.5(2)
P C1 C3 C13 143.31(18)
C6 N C4 O 11.0(3)
Pd N C4 O -153.81(16)
C6 N C4 C3 -165.2(2)
Pd N C4 C3 30.0(4)
C5 O C4 N 10.8(3)
C5 O C4 C3 -172.42(18)
C2 C3 C4 N 33.2(3)
C13 C3 C4 N 179.0(2)
C1 C3 C4 N -34.8(3)
C2 C3 C4 O -143.1(2)
C13 C3 C4 O 2.8(3)
C1 C3 C4 O 149.01(19)
C4 O C5 C6 -26.8(2)
C4 N C6 C7 90.7(2)
Pd N C6 C7 -102.51(18)
C4 N C6 C5 -26.6(2)
Pd N C6 C5 140.15(15)
O C5 C6 N 31.6(2)
O C5 C6 C7 -86.2(2)
N C6 C7 C8 -26.5(3)
C5 C6 C7 C8 84.2(3)
N C6 C7 C12 161.4(2)
C5 C6 C7 C12 -87.8(2)
C12 C7 C8 C9 2.4(3)
C6 C7 C8 C9 -169.6(2)
C7 C8 C9 C10 0.3(4)
C8 C9 C10 C11 -2.7(4)
C9 C10 C11 C12 2.4(4)
C10 C11 C12 C7 0.2(4)
C8 C7 C12 C11 -2.7(4)
C6 C7 C12 C11 169.7(2)
C1 P C14 C16 154.65(17)
C18 P C14 C16 44.3(2)
Pd P C14 C16 -87.22(17)
C1 P C14 C17 33.06(18)
C18 P C14 C17 -77.29(19)
Pd P C14 C17 151.18(14)
C1 P C14 C15 -84.31(16)
C18 P C14 C15 165.34(15)
Pd P C14 C15 33.82(17)
C1 P C18 C21 173.03(17)
C14 P C18 C21 -78.21(19)
Pd P C18 C21 55.06(18)
C1 P C18 C19 55.5(2)
C14 P C18 C19 164.22(18)
Pd P C18 C19 -62.51(19)
C1 P C18 C20 -63.5(2)
C14 P C18 C20 45.2(2)
Pd P C18 C20 178.48(15)
